data_7027212
loop_
_publ_author_name
'Dervisi, Athanasia'
'Edwards, Peter G.'
'Newman, Paul D.'
'Tooze, Robert P.'
'Coles, Simon J.'
'Hursthouse, Michael B.'

_publ_section_title
;
 Comments on the catalytic alkoxycarbonylation of alkynes
;
_journal_issue 7
_journal_name_full 'Journal of the Chemical Society, Dalton Transactions'
_journal_page_first 1113
_journal_paper_doi 10.1039/a809624d
_journal_year 1999
_chemical_formula_sum 'C38 H34 N2 O4 P2 Pd'
_chemical_formula_weight 751.01
_chemical_name_systematic
; 
 ? 
;
_space_group_IT_number 2
_symmetry_space_group_name_Hall '-P 1'
_symmetry_space_group_name_H-M 'P -1'
_atom_sites_solution_hydrogens geom
_atom_sites_solution_primary direct
_atom_sites_solution_secondary difmap
_audit_creation_method SHELXL-97
_cell_angle_alpha 74.544(9)
_cell_angle_beta 79.718(6)
_cell_angle_gamma 80.364(9)
_cell_formula_units_Z 2
_cell_length_a 9.4901(19)
_cell_length_b 10.4479(16)
_cell_length_c 18.6230(13)
_cell_measurement_temperature 293(2)
_cell_volume 1737.1(5)
_computing_structure_refinement 'SHELXL-97 (Sheldrick, 1997)'
_computing_structure_solution 'SHELXS-97 (Sheldrick, 1990)'
_diffrn_ambient_temperature 293(2)
_diffrn_measured_fraction_theta_full 0.768
_diffrn_measured_fraction_theta_max 0.768
_diffrn_radiation_monochromator graphite
_diffrn_radiation_source 'fine-focus sealed tube'
_diffrn_radiation_type MoK\a
_diffrn_radiation_wavelength 0.71069
_diffrn_reflns_av_R_equivalents 0.0611
_diffrn_reflns_av_sigmaI/netI 0.1098
_diffrn_reflns_limit_h_max 9
_diffrn_reflns_limit_h_min -10
_diffrn_reflns_limit_k_max 10
_diffrn_reflns_limit_k_min -12
_diffrn_reflns_limit_l_max 20
_diffrn_reflns_limit_l_min -20
_diffrn_reflns_number 7266
_diffrn_reflns_theta_full 25.07
_diffrn_reflns_theta_max 25.07
_diffrn_reflns_theta_min 2.04
_exptl_absorpt_coefficient_mu 0.669
_exptl_crystal_density_diffrn 1.436
_exptl_crystal_density_method 'not measured'
_exptl_crystal_F_000 768
_refine_diff_density_max 0.552
_refine_diff_density_min -0.437
_refine_diff_density_rms 0.070
_refine_ls_extinction_method none
_refine_ls_goodness_of_fit_ref 0.852
_refine_ls_hydrogen_treatment mixed
_refine_ls_matrix_type full
_refine_ls_number_parameters 426
_refine_ls_number_reflns 4747
_refine_ls_number_restraints 0
_refine_ls_restrained_S_all 0.852
_refine_ls_R_factor_all 0.0525
_refine_ls_R_factor_gt 0.0375
_refine_ls_shift/su_max 0.014
_refine_ls_shift/su_mean 0.000
_refine_ls_structure_factor_coef Fsqd
_refine_ls_weighting_details 'calc w=1/[\s^2^(Fo^2^)+(0.0263P)^2^+0.0000P] where P=(Fo^2^+2Fc^2^)/3'
_refine_ls_weighting_scheme calc
_refine_ls_wR_factor_gt 0.0790
_refine_ls_wR_factor_ref 0.0813
_reflns_number_gt 3509
_reflns_number_total 4747
_reflns_threshold_expression >2sigma(I)
_cod_data_source_file 809624dsup1.cif
_cod_data_source_block STRUCT1
_cod_database_code 7027212

loop_
_symmetry_equiv_pos_as_xyz
'x, y, z'
'-x, -y, -z'

loop_
_atom_site_label
_atom_site_type_symbol
_atom_site_fract_x
_atom_site_fract_y
_atom_site_fract_z
_atom_site_U_iso_or_equiv
_atom_site_adp_type
_atom_site_occupancy
_atom_site_symmetry_multiplicity
_atom_site_calc_flag
_atom_site_refinement_flags
Pd1 Pd 0.25385(4) 0.02192(3) 0.25925(2) 0.03495(12) Uani 1 1 d .
P2 P 0.42319(13) -0.16555(11) 0.29045(6) 0.0333(3) Uani 1 1 d .
P1 P 0.09709(13) 0.22042(11) 0.23239(6) 0.0362(3) Uani 1 1 d .
N1 N -0.1390(6) 0.1505(6) 0.1931(3) 0.1041(19) Uani 1 1 d .
N2 N 0.6057(6) -0.3403(5) 0.2166(3) 0.0904(17) Uani 1 1 d .
O1 O 0.3041(4) 0.1248(4) 0.3787(2) 0.0678(11) Uani 1 1 d .
O2 O 0.4616(4) 0.1640(3) 0.27426(19) 0.0581(10) Uani 1 1 d .
O3 O 0.1509(4) -0.0782(3) 0.20407(18) 0.0513(9) Uani 1 1 d .
O4 O 0.2363(5) 0.0546(5) 0.0973(2) 0.0893(15) Uani 1 1 d .
C1 C 0.3431(5) 0.1126(4) 0.3163(3) 0.0414(12) Uani 1 1 d .
C2 C 0.5319(7) 0.2432(6) 0.3064(4) 0.095(2) Uani 1 1 d .
H2A H 0.6044 0.2856 0.2690 0.143 Uiso 1 1 calc R
H2B H 0.5762 0.1864 0.3482 0.143 Uiso 1 1 calc R
H2C H 0.4618 0.3104 0.3234 0.143 Uiso 1 1 calc R
C3 C 0.1636(7) -0.0333(6) 0.1323(4) 0.0637(18) Uani 1 1 d .
C4 C 0.0746(9) -0.0924(7) 0.0930(4) 0.133(3) Uani 1 1 d .
H4A H -0.0158 -0.1089 0.1241 0.200 Uiso 1 1 calc R
H4B H 0.1258 -0.1750 0.0836 0.200 Uiso 1 1 calc R
H4C H 0.0571 -0.0308 0.0460 0.200 Uiso 1 1 calc R
C5 C -0.0214(5) 0.2587(5) 0.3145(3) 0.0402(12) Uani 1 1 d .
C6 C -0.0250(6) 0.1664(5) 0.3821(3) 0.0598(15) Uani 1 1 d .
H6 H 0.0375 0.0869 0.3866 0.072 Uiso 1 1 calc R
C7 C -0.1206(7) 0.1900(7) 0.4440(3) 0.0807(19) Uani 1 1 d .
H7 H -0.1260 0.1254 0.4894 0.097 Uiso 1 1 calc R
C8 C -0.2063(7) 0.3091(8) 0.4371(4) 0.086(2) Uani 1 1 d .
H8 H -0.2689 0.3273 0.4787 0.103 Uiso 1 1 calc R
C9 C -0.2015(6) 0.4025(7) 0.3699(4) 0.0810(19) Uani 1 1 d .
H9 H -0.2595 0.4846 0.3657 0.097 Uiso 1 1 calc R
C10 C -0.1119(5) 0.3746(5) 0.3097(3) 0.0553(14) Uani 1 1 d .
H10 H -0.1122 0.4369 0.2635 0.066 Uiso 1 1 calc R
C11 C 0.1991(5) 0.3595(5) 0.1886(3) 0.0441(12) Uani 1 1 d .
C12 C 0.3066(7) 0.3455(6) 0.1317(4) 0.085(2) Uani 1 1 d .
H12 H 0.3250 0.2655 0.1168 0.102 Uiso 1 1 calc R
C13 C 0.3885(8) 0.4450(8) 0.0959(4) 0.113(3) Uani 1 1 d .
H13 H 0.4610 0.4337 0.0564 0.135 Uiso 1 1 calc R
C14 C 0.3632(9) 0.5611(8) 0.1184(5) 0.101(3) Uani 1 1 d .
H14 H 0.4192 0.6297 0.0947 0.121 Uiso 1 1 calc R
C15 C 0.2584(11) 0.5766(7) 0.1743(5) 0.124(3) Uani 1 1 d .
H15 H 0.2411 0.6564 0.1895 0.149 Uiso 1 1 calc R
C16 C 0.1754(7) 0.4760(6) 0.2099(3) 0.081(2) Uani 1 1 d .
H16 H 0.1024 0.4881 0.2490 0.097 Uiso 1 1 calc R
C17 C -0.0326(5) 0.2356(5) 0.1684(3) 0.0427(12) Uani 1 1 d .
C18 C -0.2405(7) 0.1610(7) 0.1435(4) 0.092(2) Uani 1 1 d .
H18 H -0.3145 0.1071 0.1585 0.111 Uiso 1 1 calc R
C19 C -0.2319(7) 0.2478(7) 0.0746(4) 0.081(2) Uani 1 1 d .
H19 H -0.2982 0.2526 0.0425 0.097 Uiso 1 1 calc R
C20 C -0.1251(8) 0.3275(6) 0.0535(3) 0.082(2) Uani 1 1 d .
H20 H -0.1192 0.3873 0.0064 0.098 Uiso 1 1 calc R
C21 C -0.0270(6) 0.3223(5) 0.0990(3) 0.0632(16) Uani 1 1 d .
H21 H 0.0449 0.3784 0.0829 0.076 Uiso 1 1 calc R
C22 C 0.5281(5) -0.2140(5) 0.2074(3) 0.0426(12) Uani 1 1 d .
C23 C 0.6959(7) -0.3682(7) 0.1536(4) 0.092(2) Uani 1 1 d .
H23 H 0.7487 -0.4527 0.1579 0.110 Uiso 1 1 calc R
C24 C 0.7101(7) -0.2783(8) 0.0866(4) 0.094(2) Uani 1 1 d .
H24 H 0.7736 -0.2998 0.0461 0.113 Uiso 1 1 calc R
C25 C 0.6299(7) -0.1553(7) 0.0790(3) 0.0819(19) Uani 1 1 d .
H25 H 0.6382 -0.0928 0.0328 0.098 Uiso 1 1 calc R
C26 C 0.5368(6) -0.1232(5) 0.1392(3) 0.0541(14) Uani 1 1 d .
H26 H 0.4803 -0.0403 0.1335 0.065 Uiso 1 1 calc R
C27 C 0.3407(5) -0.3115(4) 0.3472(2) 0.0380(11) Uani 1 1 d .
C28 C 0.4191(5) -0.4159(5) 0.3897(3) 0.0494(13) Uani 1 1 d .
H28 H 0.5161 -0.4125 0.3906 0.059 Uiso 1 1 calc R
C29 C 0.3565(8) -0.5240(6) 0.4303(4) 0.0770(18) Uani 1 1 d .
H29 H 0.4115 -0.5948 0.4590 0.092 Uiso 1 1 calc R
C30 C 0.2136(8) -0.5326(6) 0.4305(3) 0.0780(19) Uani 1 1 d .
H30 H 0.1732 -0.6098 0.4572 0.094 Uiso 1 1 calc R
C31 C 0.1324(7) -0.4265(6) 0.3911(3) 0.0793(19) Uani 1 1 d .
H31 H 0.0345 -0.4291 0.3924 0.095 Uiso 1 1 calc R
C32 C 0.1946(6) -0.3153(5) 0.3494(3) 0.0579(14) Uani 1 1 d .
H32 H 0.1387 -0.2426 0.3225 0.069 Uiso 1 1 calc R
C33 C 0.5622(5) -0.1553(4) 0.3432(3) 0.0392(12) Uani 1 1 d .
C34 C 0.7062(6) -0.1533(5) 0.3129(3) 0.0621(15) Uani 1 1 d .
H34 H 0.7361 -0.1616 0.2638 0.075 Uiso 1 1 calc R
C35 C 0.8057(7) -0.1391(6) 0.3550(5) 0.090(2) Uani 1 1 d .
H35 H 0.9018 -0.1358 0.3337 0.108 Uiso 1 1 calc R
C36 C 0.7645(9) -0.1300(6) 0.4273(5) 0.089(2) Uani 1 1 d .
H36 H 0.8327 -0.1223 0.4556 0.107 Uiso 1 1 calc R
C37 C 0.6227(8) -0.1319(5) 0.4586(3) 0.0707(18) Uani 1 1 d .
H37 H 0.5952 -0.1250 0.5080 0.085 Uiso 1 1 calc R
C38 C 0.5206(6) -0.1441(4) 0.4178(3) 0.0485(13) Uani 1 1 d .
H38 H 0.4245 -0.1450 0.4395 0.058 Uiso 1 1 calc R

loop_
_atom_site_aniso_label
_atom_site_aniso_U_11
_atom_site_aniso_U_22
_atom_site_aniso_U_33
_atom_site_aniso_U_23
_atom_site_aniso_U_13
_atom_site_aniso_U_12
Pd1 0.0384(2) 0.0393(2) 0.0268(2) -0.00778(15) -0.00633(16) -0.00250(15)
P2 0.0333(7) 0.0372(7) 0.0263(7) -0.0056(5) -0.0010(6) -0.0027(6)
P1 0.0354(8) 0.0404(7) 0.0293(7) -0.0067(6) -0.0023(6) -0.0009(6)
N1 0.079(4) 0.146(5) 0.094(4) -0.023(4) -0.019(4) -0.035(4)
N2 0.081(4) 0.100(4) 0.085(4) -0.039(3) -0.002(3) 0.019(3)
O1 0.063(3) 0.105(3) 0.050(2) -0.044(2) -0.009(2) -0.009(2)
O2 0.061(3) 0.060(2) 0.060(2) -0.0180(19) -0.008(2) -0.022(2)
O3 0.072(3) 0.045(2) 0.041(2) -0.0111(16) -0.0147(19) -0.0093(18)
O4 0.105(4) 0.106(4) 0.036(2) -0.009(2) 0.000(2) 0.024(3)
C1 0.040(3) 0.043(3) 0.040(3) -0.007(2) -0.015(3) 0.003(2)
C2 0.083(5) 0.099(5) 0.132(6) -0.055(5) -0.025(5) -0.038(4)
C3 0.077(5) 0.071(4) 0.046(4) -0.027(3) -0.029(4) 0.027(3)
C4 0.161(8) 0.170(7) 0.109(6) -0.089(6) -0.086(6) 0.030(6)
C5 0.034(3) 0.056(3) 0.032(3) -0.015(2) 0.002(2) -0.008(2)
C6 0.054(4) 0.073(4) 0.049(4) -0.019(3) 0.005(3) -0.003(3)
C7 0.075(5) 0.119(6) 0.040(4) -0.019(4) 0.010(3) -0.011(4)
C8 0.070(5) 0.125(6) 0.072(5) -0.060(5) 0.023(4) -0.015(5)
C9 0.054(4) 0.090(5) 0.099(6) -0.045(5) 0.008(4) 0.007(4)
C10 0.044(4) 0.060(3) 0.054(4) -0.011(3) -0.003(3) 0.009(3)
C11 0.040(3) 0.046(3) 0.039(3) 0.001(2) -0.007(3) -0.003(2)
C12 0.080(5) 0.049(4) 0.094(5) 0.012(4) 0.027(4) -0.010(4)
C13 0.086(6) 0.094(6) 0.108(6) 0.027(5) 0.037(5) -0.010(5)
C14 0.101(7) 0.109(7) 0.090(6) 0.018(5) -0.026(5) -0.062(6)
C15 0.210(11) 0.092(6) 0.091(6) -0.024(5) -0.018(7) -0.079(7)
C16 0.125(6) 0.063(4) 0.055(4) -0.019(3) 0.025(4) -0.049(4)
C17 0.042(3) 0.047(3) 0.037(3) -0.009(2) -0.005(2) -0.004(2)
C18 0.067(5) 0.147(6) 0.074(5) -0.019(5) -0.028(4) -0.038(4)
C19 0.068(5) 0.116(6) 0.064(5) -0.035(4) -0.033(4) 0.018(4)
C20 0.098(6) 0.095(5) 0.049(4) -0.001(3) -0.040(4) 0.002(4)
C21 0.082(4) 0.060(4) 0.047(4) 0.002(3) -0.021(3) -0.019(3)
C22 0.040(3) 0.061(3) 0.029(3) -0.020(2) 0.000(2) -0.002(3)
C23 0.073(5) 0.114(6) 0.087(6) -0.052(5) -0.001(4) 0.027(4)
C24 0.068(5) 0.154(8) 0.063(5) -0.055(5) 0.029(4) -0.016(5)
C25 0.075(5) 0.132(6) 0.038(4) -0.022(4) 0.012(3) -0.032(5)
C26 0.051(4) 0.076(4) 0.033(3) -0.012(3) 0.002(3) -0.013(3)
C27 0.041(3) 0.042(3) 0.029(3) -0.010(2) 0.004(2) -0.007(2)
C28 0.041(3) 0.036(3) 0.063(4) -0.002(3) -0.006(3) 0.002(3)
C29 0.083(5) 0.052(4) 0.085(5) -0.012(3) -0.006(4) 0.008(4)
C30 0.110(6) 0.050(4) 0.068(4) 0.003(3) 0.000(4) -0.033(4)
C31 0.071(5) 0.088(5) 0.077(5) 0.006(4) -0.013(4) -0.045(4)
C32 0.050(4) 0.065(4) 0.052(4) 0.003(3) -0.011(3) -0.012(3)
C33 0.042(3) 0.032(3) 0.037(3) 0.004(2) -0.009(2) -0.003(2)
C34 0.052(4) 0.071(4) 0.061(4) -0.003(3) -0.014(3) -0.013(3)
C35 0.048(4) 0.097(5) 0.118(6) 0.003(5) -0.035(5) -0.014(4)
C36 0.103(6) 0.067(4) 0.106(6) 0.009(4) -0.072(6) -0.024(4)
C37 0.115(6) 0.060(4) 0.044(4) 0.001(3) -0.041(4) -0.020(4)
C38 0.063(4) 0.046(3) 0.034(3) 0.000(2) -0.009(3) -0.010(3)

loop_
_atom_type_symbol
_atom_type_description
_atom_type_scat_dispersion_real
_atom_type_scat_dispersion_imag
_atom_type_scat_source
C C 0.0033 0.0016 'International Tables Vol C Tables 4.2.6.8 and 6.1.1.4'
H H 0.0000 0.0000 'International Tables Vol C Tables 4.2.6.8 and 6.1.1.4'
O O 0.0106 0.0060 'International Tables Vol C Tables 4.2.6.8 and 6.1.1.4'
N N 0.0061 0.0033 'International Tables Vol C Tables 4.2.6.8 and 6.1.1.4'
P P 0.1023 0.0942 'International Tables Vol C Tables 4.2.6.8 and 6.1.1.4'
Pd Pd -0.9988 1.0072 'International Tables Vol C Tables 4.2.6.8 and 6.1.1.4'

loop_
_geom_angle_atom_site_label_1
_geom_angle_atom_site_label_2
_geom_angle_atom_site_label_3
_geom_angle
C1 Pd1 O3 176.78(19)
C1 Pd1 P2 88.94(13)
O3 Pd1 P2 91.18(9)
C1 Pd1 P1 85.82(13)
O3 Pd1 P1 94.11(9)
P2 Pd1 P1 174.66(4)
C33 P2 C27 103.4(2)
C33 P2 C22 102.6(2)
C27 P2 C22 106.5(2)
C33 P2 Pd1 118.28(14)
C27 P2 Pd1 112.55(15)
C22 P2 Pd1 112.35(16)
C11 P1 C17 103.8(2)
C11 P1 C5 108.2(2)
C17 P1 C5 101.2(2)
C11 P1 Pd1 109.97(15)
C17 P1 Pd1 118.62(15)
C5 P1 Pd1 114.05(16)
C17 N1 C18 116.9(6)
C22 N2 C23 116.5(5)
C1 O2 C2 116.9(4)
C3 O3 Pd1 114.7(4)
O1 C1 O2 121.6(4)
O1 C1 Pd1 127.9(4)
O2 C1 Pd1 110.5(3)
O4 C3 O3 124.0(6)
O4 C3 C4 120.8(6)
O3 C3 C4 115.2(7)
C10 C5 C6 118.4(5)
C10 C5 P1 121.7(4)
C6 C5 P1 119.8(4)
C5 C6 C7 120.8(5)
C8 C7 C6 118.7(6)
C7 C8 C9 120.7(6)
C10 C9 C8 119.3(6)
C9 C10 C5 122.0(6)
C16 C11 C12 118.0(5)
C16 C11 P1 123.8(4)
C12 C11 P1 118.1(4)
C11 C12 C13 121.8(6)
C12 C13 C14 119.2(7)
C15 C14 C13 119.9(8)
C14 C15 C16 120.6(7)
C11 C16 C15 120.4(6)
C21 C17 N1 120.4(5)
C21 C17 P1 123.2(4)
N1 C17 P1 116.4(4)
C19 C18 N1 121.4(6)
C18 C19 C20 119.0(6)
C21 C20 C19 121.8(6)
C20 C21 C17 120.5(6)
C26 C22 N2 121.4(5)
C26 C22 P2 120.0(4)
N2 C22 P2 118.4(4)
C24 C23 N2 122.9(6)
C23 C24 C25 119.1(6)
C24 C25 C26 120.4(6)
C22 C26 C25 119.6(5)
C28 C27 C32 119.2(5)
C28 C27 P2 121.0(4)
C32 C27 P2 119.8(4)
C29 C28 C27 120.0(5)
C28 C29 C30 121.8(6)
C31 C30 C29 118.8(6)
C30 C31 C32 120.1(6)
C31 C32 C27 120.0(5)
C34 C33 C38 118.4(5)
C34 C33 P2 123.3(4)
C38 C33 P2 118.2(4)
C35 C34 C33 120.4(6)
C36 C35 C34 120.5(7)
C35 C36 C37 120.2(6)
C36 C37 C38 120.7(6)
C37 C38 C33 119.7(5)

loop_
_geom_bond_atom_site_label_1
_geom_bond_atom_site_label_2
_geom_bond_distance
Pd1 C1 1.967(5)
Pd1 O3 2.092(3)
Pd1 P2 2.3302(12)
Pd1 P1 2.3333(13)
P2 C33 1.812(5)
P2 C27 1.817(5)
P2 C22 1.827(4)
P1 C11 1.809(5)
P1 C17 1.821(5)
P1 C5 1.822(4)
N1 C17 1.392(7)
N1 C18 1.422(7)
N2 C22 1.382(6)
N2 C23 1.392(7)
O1 C1 1.189(5)
O2 C1 1.353(6)
O2 C2 1.442(5)
O3 C3 1.283(6)
O4 C3 1.215(7)
C3 C4 1.507(8)
C5 C10 1.355(6)
C5 C6 1.366(6)
C6 C7 1.384(7)
C7 C8 1.356(8)
C8 C9 1.366(8)
C9 C10 1.347(7)
C11 C16 1.350(6)
C11 C12 1.353(7)
C12 C13 1.359(8)
C13 C14 1.357(9)
C14 C15 1.329(9)
C15 C16 1.373(9)
C17 C21 1.364(6)
C18 C19 1.356(8)
C19 C20 1.357(8)
C20 C21 1.353(7)
C22 C26 1.366(6)
C23 C24 1.347(9)
C24 C25 1.366(8)
C25 C26 1.378(7)
C27 C28 1.359(6)
C27 C32 1.387(6)
C28 C29 1.346(7)
C29 C30 1.373(8)
C30 C31 1.358(8)
C31 C32 1.374(7)
C33 C34 1.384(7)
C33 C38 1.405(6)
C34 C35 1.379(7)
C35 C36 1.356(9)
C36 C37 1.368(9)
C37 C38 1.374(7)

loop_
_geom_torsion_atom_site_label_1
_geom_torsion_atom_site_label_2
_geom_torsion_atom_site_label_3
_geom_torsion_atom_site_label_4
_geom_torsion
C1 Pd1 P2 C33 -3.5(2)
O3 Pd1 P2 C33 179.7(2)
P1 Pd1 P2 C33 7.2(6)
C1 Pd1 P2 C27 117.1(2)
O3 Pd1 P2 C27 -59.67(18)
P1 Pd1 P2 C27 127.8(5)
C1 Pd1 P2 C22 -122.7(2)
O3 Pd1 P2 C22 60.50(19)
P1 Pd1 P2 C22 -112.0(6)
C1 Pd1 P1 C11 56.0(2)
O3 Pd1 P1 C11 -127.24(19)
P2 Pd1 P1 C11 45.2(6)
C1 Pd1 P1 C17 175.1(2)
O3 Pd1 P1 C17 -8.1(2)
P2 Pd1 P1 C17 164.4(5)
C1 Pd1 P1 C5 -65.8(2)
O3 Pd1 P1 C5 110.98(19)
P2 Pd1 P1 C5 -76.5(6)
C1 Pd1 O3 C3 157(3)
P2 Pd1 O3 C3 -111.4(3)
P1 Pd1 O3 C3 67.9(3)
C2 O2 C1 O1 -4.8(7)
C2 O2 C1 Pd1 175.0(3)
O3 Pd1 C1 O1 -7(3)
P2 Pd1 C1 O1 -98.9(4)
P1 Pd1 C1 O1 82.1(4)
O3 Pd1 C1 O2 174(3)
P2 Pd1 C1 O2 81.4(3)
P1 Pd1 C1 O2 -97.6(3)
Pd1 O3 C3 O4 4.4(7)
Pd1 O3 C3 C4 -172.5(4)
C11 P1 C5 C10 52.6(4)
C17 P1 C5 C10 -56.1(4)
Pd1 P1 C5 C10 175.3(3)
C11 P1 C5 C6 -130.5(4)
C17 P1 C5 C6 120.8(4)
Pd1 P1 C5 C6 -7.8(5)
C10 C5 C6 C7 1.1(8)
P1 C5 C6 C7 -175.9(4)
C5 C6 C7 C8 -3.0(9)
C6 C7 C8 C9 1.9(10)
C7 C8 C9 C10 0.9(10)
C8 C9 C10 C5 -2.9(9)
C6 C5 C10 C9 1.9(8)
P1 C5 C10 C9 178.9(4)
C17 P1 C11 C16 100.0(5)
C5 P1 C11 C16 -7.0(5)
Pd1 P1 C11 C16 -132.2(5)
C17 P1 C11 C12 -80.9(5)
C5 P1 C11 C12 172.1(4)
Pd1 P1 C11 C12 47.0(5)
C16 C11 C12 C13 -0.7(9)
P1 C11 C12 C13 -179.9(5)
C11 C12 C13 C14 1.0(11)
C12 C13 C14 C15 -0.7(13)
C13 C14 C15 C16 0.2(13)
C12 C11 C16 C15 0.3(10)
P1 C11 C16 C15 179.4(6)
C14 C15 C16 C11 0.0(12)
C18 N1 C17 C21 -1.2(8)
C18 N1 C17 P1 -179.7(4)
C11 P1 C17 C21 9.5(5)
C5 P1 C17 C21 121.6(4)
Pd1 P1 C17 C21 -112.8(4)
C11 P1 C17 N1 -172.0(4)
C5 P1 C17 N1 -59.9(4)
Pd1 P1 C17 N1 65.7(4)
C17 N1 C18 C19 1.5(10)
N1 C18 C19 C20 -1.0(10)
C18 C19 C20 C21 0.2(10)
C19 C20 C21 C17 0.1(9)
N1 C17 C21 C20 0.4(8)
P1 C17 C21 C20 178.9(4)
C23 N2 C22 C26 1.9(8)
C23 N2 C22 P2 -173.5(4)
C33 P2 C22 C26 -107.5(4)
C27 P2 C22 C26 144.2(4)
Pd1 P2 C22 C26 20.5(5)
C33 P2 C22 N2 67.9(4)
C27 P2 C22 N2 -40.4(4)
Pd1 P2 C22 N2 -164.0(4)
C22 N2 C23 C24 0.7(10)
N2 C23 C24 C25 -1.9(11)
C23 C24 C25 C26 0.6(10)
N2 C22 C26 C25 -3.2(8)
P2 C22 C26 C25 172.2(4)
C24 C25 C26 C22 1.9(9)
C33 P2 C27 C28 -30.9(4)
C22 P2 C27 C28 76.8(4)
Pd1 P2 C27 C28 -159.7(3)
C33 P2 C27 C32 147.1(4)
C22 P2 C27 C32 -105.2(4)
Pd1 P2 C27 C32 18.3(4)
C32 C27 C28 C29 3.1(7)
P2 C27 C28 C29 -178.9(4)
C27 C28 C29 C30 -0.1(9)
C28 C29 C30 C31 -2.9(9)
C29 C30 C31 C32 2.8(9)
C30 C31 C32 C27 0.2(9)
C28 C27 C32 C31 -3.2(7)
P2 C27 C32 C31 178.8(4)
C27 P2 C33 C34 124.5(4)
C22 P2 C33 C34 13.9(5)
Pd1 P2 C33 C34 -110.3(4)
C27 P2 C33 C38 -57.8(4)
C22 P2 C33 C38 -168.4(3)
Pd1 P2 C33 C38 67.4(4)
C38 C33 C34 C35 -0.7(7)
P2 C33 C34 C35 177.0(4)
C33 C34 C35 C36 1.5(9)
C34 C35 C36 C37 -1.4(10)
C35 C36 C37 C38 0.5(9)
C36 C37 C38 C33 0.3(8)
C34 C33 C38 C37 -0.2(7)
P2 C33 C38 C37 -178.0(4)
